data_1556135
loop_
_publ_author_name
'Chen, Hui'
'Delaunay, Wylliam'
'Li, Jing'
'Wang, Zuoyong'
'Bouit, Pierre-Antoine'
'Tondelier, Denis'
'Geffroy, Bernard'
'Mathey, Fran\,cois'
'Duan, Zheng'
'R\'eau, R\'egis'
'Hissler, Muriel'

_publ_section_title
;
 Benzofuran-fused phosphole: synthesis, electronic, and
 electroluminescence properties.
;
_journal_issue 2
_journal_name_full 'Organic letters'
_journal_page_first 330
_journal_page_last 333
_journal_paper_doi 10.1021/ol303260d
_journal_volume 15
_journal_year 2013
_chemical_formula_moiety 'C45 H28 Au2 Cl4 O4 P2'
_chemical_formula_sum 'C45 H28 Au2 Cl4 O4 P2'
_chemical_formula_weight 1230.35
_space_group_IT_number 14
_space_group_name_Hall '-P 2ybc'
_space_group_name_H-M_alt 'P 1 21/c 1'
_symmetry_cell_setting monoclinic
_symmetry_space_group_name_H-M 'P 1 21/c 1'
_atom_sites_solution_hydrogens geom
_atom_sites_solution_primary direct
_atom_sites_solution_secondary difmap
_audit_creation_method SHELXL-97
_cell_angle_alpha 90.00
_cell_angle_beta 93.784(10)
_cell_angle_gamma 90.00
_cell_formula_units_Z 4
_cell_length_a 10.834(3)
_cell_length_b 20.925(5)
_cell_length_c 17.732(4)
_cell_measurement_temperature 150(2)
_cell_measurement_theta_max 27.49
_cell_measurement_theta_min 1.51
_cell_volume 4011.1(17)
_computing_structure_refinement 'SHELXL-97 (Sheldrick, 1997)'
_computing_structure_solution 'SHELXS-97 (Sheldrick, 1990)'
_diffrn_ambient_temperature 150(2)
_diffrn_measured_fraction_theta_full 0.985
_diffrn_measured_fraction_theta_max 0.985
_diffrn_measurement_device_type ccd
_diffrn_measurement_method none
_diffrn_radiation_monochromator graphite
_diffrn_radiation_source 'fine-focus sealed tube'
_diffrn_radiation_type MoK\a
_diffrn_radiation_wavelength 0.71073
_diffrn_reflns_av_R_equivalents 0.0672
_diffrn_reflns_av_sigmaI/netI 0.0904
_diffrn_reflns_limit_h_max 13
_diffrn_reflns_limit_h_min -14
_diffrn_reflns_limit_k_max 24
_diffrn_reflns_limit_k_min -27
_diffrn_reflns_limit_l_max 22
_diffrn_reflns_limit_l_min -22
_diffrn_reflns_number 23151
_diffrn_reflns_theta_full 27.49
_diffrn_reflns_theta_max 27.49
_diffrn_reflns_theta_min 1.51
_diffrn_standards_decay_% none
_exptl_absorpt_coefficient_mu 7.698
_exptl_absorpt_correction_T_max 0.5834
_exptl_absorpt_correction_T_min 0.3970
_exptl_absorpt_correction_type multi-scan
_exptl_absorpt_process_details 'Sheldrick,G.M.(2002).SADABS BrukerAXS Inc.'
_exptl_crystal_colour yellow
_exptl_crystal_density_diffrn 2.037
_exptl_crystal_density_method 'not measured'
_exptl_crystal_description block
_exptl_crystal_F_000 2344
_exptl_crystal_size_max 0.12
_exptl_crystal_size_mid 0.10
_exptl_crystal_size_min 0.07
_refine_diff_density_max 4.456
_refine_diff_density_min -1.324
_refine_diff_density_rms 0.387
_refine_ls_extinction_coef 0.00158(9)
_refine_ls_extinction_expression Fc^*^=kFc[1+0.001xFc^2^\l^3^/sin(2\q)]^-1/4^
_refine_ls_extinction_method SHELXL
_refine_ls_goodness_of_fit_ref 1.040
_refine_ls_hydrogen_treatment constr
_refine_ls_matrix_type full
_refine_ls_number_parameters 510
_refine_ls_number_reflns 9063
_refine_ls_number_restraints 0
_refine_ls_restrained_S_all 1.040
_refine_ls_R_factor_all 0.0758
_refine_ls_R_factor_gt 0.0493
_refine_ls_shift/su_max 0.001
_refine_ls_shift/su_mean 0.000
_refine_ls_structure_factor_coef Fsqd
_refine_ls_weighting_details 'calc w=1/[\s^2^(Fo^2^)+(0.0637P)^2^+0.1527P] where P=(Fo^2^+2Fc^2^)/3'
_refine_ls_weighting_scheme calc
_refine_ls_wR_factor_gt 0.1133
_refine_ls_wR_factor_ref 0.1433
_reflns_number_gt 6475
_reflns_number_total 9063
_reflns_threshold_expression >2sigma(I)
_cod_data_source_file ol303260d_si_004.cif
_cod_data_source_block import
_cod_depositor_comments
;
The following automatic conversions were performed:

data item '_symmetry_cell_setting' value 'Monoclinic' was changed to
'monoclinic' in accordance with the
/home/saulius/struct/COD-crude-data/automatic-downloads/DataCite-retrospective/ACS/depositions/lib/dictionaries/cif_core.dic
dictionary named 'cif_core.dic' version 2.4.2 last updated on
2011-04-26.

Automatic conversion script
Id: cif_fix_values 6909 2019-04-08 15:41:33Z antanas 
;
_cod_original_sg_symbol_H-M P21/c
_cod_database_code 1556135

loop_
_symmetry_equiv_pos_as_xyz
'x, y, z'
'-x, y+1/2, -z+1/2'
'-x, -y, -z'
'x, -y-1/2, z-1/2'

loop_
_atom_site_label
_atom_site_type_symbol
_atom_site_fract_x
_atom_site_fract_y
_atom_site_fract_z
_atom_site_U_iso_or_equiv
_atom_site_adp_type
_atom_site_occupancy
_atom_site_symmetry_multiplicity
_atom_site_calc_flag
_atom_site_refinement_flags
O4 O 0.0625(5) 0.3097(3) 0.6449(3) 0.0156(12) Uani 1 1 d .
C304 C -0.2082(9) 0.0581(4) 0.4440(5) 0.023(2) Uani 1 1 d .
H304 H -0.2714 0.0459 0.4089 0.027 Uiso 1 1 calc R
C303 C -0.0897(9) 0.0664(4) 0.4215(5) 0.022(2) Uani 1 1 d .
H303 H -0.0728 0.0588 0.3716 0.026 Uiso 1 1 calc R
C305 C -0.2326(8) 0.0678(4) 0.5178(5) 0.025(2) Uani 1 1 d .
H305 H -0.3120 0.0613 0.5332 0.030 Uiso 1 1 calc R
C301 C -0.1047(8) 0.3393(4) 0.7274(5) 0.023(2) Uani 1 1 d .
H301 H -0.0881 0.3828 0.7244 0.028 Uiso 1 1 calc R
C300 C -0.0356(8) 0.2951(4) 0.6910(4) 0.0168(18) Uani 1 1 d .
C302 C -0.1990(9) 0.3169(4) 0.7684(5) 0.025(2) Uani 1 1 d .
H302 H -0.2486 0.3457 0.7924 0.030 Uiso 1 1 calc R
C1 C 0.2065(8) 0.1698(4) 0.5604(4) 0.0171(17) Uani 1 1 d .
C2 C 0.3090(8) 0.1625(4) 0.5126(4) 0.0197(19) Uani 1 1 d .
C3 C 0.3666(8) 0.1110(4) 0.4790(4) 0.0207(19) Uani 1 1 d .
H3 H 0.3396 0.0692 0.4854 0.025 Uiso 1 1 calc R
C4 C 0.4665(9) 0.1248(5) 0.4355(5) 0.033(2) Uani 1 1 d .
H4 H 0.5085 0.0913 0.4141 0.040 Uiso 1 1 calc R
C5 C 0.5048(8) 0.1876(5) 0.4232(5) 0.028(2) Uani 1 1 d .
H5 H 0.5695 0.1950 0.3923 0.034 Uiso 1 1 calc R
C6 C 0.4494(8) 0.2382(5) 0.4555(5) 0.026(2) Uani 1 1 d .
H6 H 0.4755 0.2799 0.4481 0.031 Uiso 1 1 calc R
C7 C 0.3509(8) 0.2245(4) 0.5006(4) 0.0200(19) Uani 1 1 d .
C8 C 0.1976(8) 0.2337(4) 0.5735(4) 0.0157(17) Uani 1 1 d .
C9 C 0.1023(8) 0.2518(4) 0.6223(4) 0.0160(17) Uani 1 1 d .
C10 C 0.0378(8) 0.2015(4) 0.6495(4) 0.0145(17) Uani 1 1 d .
C11 C -0.0546(8) 0.2292(4) 0.6951(4) 0.0159(17) Uani 1 1 d .
C12 C -0.1499(8) 0.2073(4) 0.7370(4) 0.0183(18) Uani 1 1 d .
H12 H -0.1661 0.1637 0.7401 0.022 Uiso 1 1 calc R
C13 C -0.2214(8) 0.2514(4) 0.7746(4) 0.0226(19) Uani 1 1 d .
H13 H -0.2840 0.2370 0.8038 0.027 Uiso 1 1 calc R
C100 C -0.0271(8) 0.1691(4) 0.9429(4) 0.0155(17) Uani 1 1 d .
C101 C -0.1295(8) 0.1623(4) 0.9899(4) 0.0176(18) Uani 1 1 d .
C102 C -0.2883(8) 0.1282(5) 1.0690(5) 0.030(2) Uani 1 1 d .
H102 H -0.3302 0.0958 1.0925 0.036 Uiso 1 1 calc R
C103 C -0.1921(8) 0.1127(4) 1.0252(5) 0.025(2) Uani 1 1 d .
H103 H -0.1690 0.0703 1.0191 0.030 Uiso 1 1 calc R
C104 C -0.2663(8) 0.2415(4) 1.0459(5) 0.024(2) Uani 1 1 d .
H104 H -0.2896 0.2836 1.0536 0.029 Uiso 1 1 calc R
C105 C -0.3239(8) 0.1908(4) 1.0786(4) 0.024(2) Uani 1 1 d .
H105 H -0.3895 0.1991 1.1084 0.029 Uiso 1 1 calc R
C106 C -0.1721(8) 0.2254(4) 1.0013(4) 0.0188(18) Uani 1 1 d .
C120 C -0.0167(8) 0.2325(4) 0.9295(4) 0.0174(18) Uani 1 1 d .
C121 C 0.0798(8) 0.2492(4) 0.8809(4) 0.0164(17) Uani 1 1 d .
C122 C 0.1459(8) 0.1987(3) 0.8561(4) 0.0143(17) Uani 1 1 d .
C123 C 0.2380(8) 0.2242(4) 0.8089(4) 0.0161(17) Uani 1 1 d .
C124 C 0.3351(8) 0.2012(4) 0.7676(4) 0.0183(18) Uani 1 1 d .
H124 H 0.3520 0.1577 0.7656 0.022 Uiso 1 1 calc R
C125 C 0.4051(8) 0.2450(4) 0.7300(5) 0.024(2) Uani 1 1 d .
H125 H 0.4698 0.2307 0.7025 0.029 Uiso 1 1 calc R
C126 C 0.3796(9) 0.1904(5) 0.2330(5) 0.029(2) Uani 1 1 d .
H126 H 0.4271 0.1623 0.2064 0.035 Uiso 1 1 calc R
C127 C 0.2856(8) 0.1656(4) 0.2743(5) 0.0215(19) Uani 1 1 d .
H127 H 0.2700 0.1220 0.2765 0.026 Uiso 1 1 calc R
C128 C 0.2177(8) 0.2909(4) 0.8111(4) 0.0167(18) Uani 1 1 d .
C130 C 0.1991(8) 0.0948(4) 0.9603(4) 0.0170(18) Uani 1 1 d .
C131 C 0.3219(8) 0.0896(4) 0.9403(5) 0.0213(19) Uani 1 1 d .
H131 H 0.3420 0.0990 0.8913 0.026 Uiso 1 1 calc R
C132 C 0.4137(9) 0.0703(4) 0.9947(5) 0.026(2) Uani 1 1 d .
H132 H 0.4955 0.0673 0.9822 0.032 Uiso 1 1 calc R
C133 C 0.3823(9) 0.0557(4) 1.0671(5) 0.027(2) Uani 1 1 d .
H133 H 0.4439 0.0430 1.1029 0.032 Uiso 1 1 calc R
C134 C 0.2621(10) 0.0596(4) 1.0872(5) 0.029(2) Uani 1 1 d .
H134 H 0.2428 0.0489 1.1359 0.035 Uiso 1 1 calc R
C135 C 0.1697(9) 0.0795(4) 1.0343(4) 0.024(2) Uani 1 1 d .
H135 H 0.0884 0.0826 1.0477 0.029 Uiso 1 1 calc R
C200 C -0.0195(8) 0.0970(4) 0.5468(4) 0.0180(18) Uani 1 1 d .
C201 C -0.1391(8) 0.0874(4) 0.5692(4) 0.0205(19) Uani 1 1 d .
H201 H -0.1560 0.0943 0.6193 0.025 Uiso 1 1 calc R
C202 C 0.0033(8) 0.0858(4) 0.4726(4) 0.0173(18) Uani 1 1 d .
H202 H 0.0828 0.0914 0.4569 0.021 Uiso 1 1 calc R
Au1 Au 0.18878(3) 0.059182(14) 0.695866(16) 0.01537(11) Uani 1 1 d .
Au2 Au -0.00234(3) 0.054592(14) 0.810504(16) 0.01596(12) Uani 1 1 d .
Cl2 Cl -0.1067(2) -0.01772(10) 0.73248(11) 0.0225(5) Uani 1 1 d .
Cl10 Cl 0.2986(2) -0.01393(10) 0.77059(12) 0.0277(5) Uani 1 1 d .
O1 O -0.1001(5) 0.2691(2) 0.9629(3) 0.0168(12) Uani 1 1 d .
O2 O 0.1192(5) 0.3057(3) 0.8561(3) 0.0173(12) Uani 1 1 d .
O3 O 0.2835(6) 0.2694(3) 0.5389(3) 0.0195(13) Uani 1 1 d .
P1 P 0.0983(2) 0.12770(10) 0.61391(11) 0.0154(4) Uani 1 1 d .
P2 P 0.0839(2) 0.12451(10) 0.89208(11) 0.0155(4) Uani 1 1 d .
Cl51 Cl 0.6230(3) 0.10022(15) 0.82474(19) 0.0611(9) Uani 1 1 d .
Cl52 Cl 0.5427(3) 0.09443(17) 0.66453(19) 0.0712(11) Uani 1 1 d .
C901 C 0.5922(13) 0.0499(7) 0.7435(6) 0.066(4) Uiso 1 1 d .
H90A H 0.5290 0.0189 0.7542 0.080 Uiso 1 1 calc R
H90B H 0.6667 0.0267 0.7332 0.080 Uiso 1 1 calc R

loop_
_atom_site_aniso_label
_atom_site_aniso_U_11
_atom_site_aniso_U_22
_atom_site_aniso_U_33
_atom_site_aniso_U_23
_atom_site_aniso_U_13
_atom_site_aniso_U_12
O4 0.013(3) 0.017(3) 0.016(3) -0.003(2) -0.002(2) -0.004(2)
C304 0.024(5) 0.021(5) 0.023(4) -0.004(3) -0.002(4) 0.004(4)
C303 0.029(6) 0.021(5) 0.015(4) -0.003(3) 0.001(4) 0.003(4)
C305 0.007(5) 0.038(6) 0.031(5) -0.015(4) 0.005(4) 0.001(4)
C301 0.027(6) 0.018(5) 0.024(4) -0.006(3) -0.002(4) 0.001(4)
C300 0.019(5) 0.017(4) 0.016(4) 0.003(3) 0.007(3) -0.002(4)
C302 0.028(6) 0.016(5) 0.032(5) -0.013(4) 0.002(4) 0.004(4)
C1 0.013(4) 0.022(5) 0.017(4) 0.003(3) 0.002(3) -0.001(4)
C2 0.015(5) 0.030(5) 0.015(4) 0.012(3) 0.003(3) -0.003(4)
C3 0.012(5) 0.029(5) 0.022(4) 0.006(3) 0.003(3) 0.009(4)
C4 0.027(6) 0.042(6) 0.030(5) -0.002(4) -0.003(4) 0.007(5)
C5 0.015(5) 0.048(6) 0.021(4) -0.001(4) 0.004(4) 0.001(4)
C6 0.014(5) 0.038(6) 0.025(5) 0.012(4) -0.007(4) -0.006(4)
C7 0.015(5) 0.028(5) 0.016(4) -0.001(3) 0.000(3) 0.002(4)
C8 0.013(5) 0.021(4) 0.012(4) 0.003(3) -0.001(3) -0.008(4)
C9 0.017(5) 0.018(4) 0.012(4) 0.001(3) 0.001(3) 0.001(4)
C10 0.019(5) 0.016(4) 0.008(3) 0.001(3) -0.004(3) 0.002(3)
C11 0.015(5) 0.018(4) 0.015(4) -0.003(3) 0.001(3) 0.001(3)
C12 0.029(5) 0.014(4) 0.011(4) -0.005(3) 0.001(3) 0.001(4)
C13 0.021(5) 0.030(5) 0.017(4) 0.002(3) 0.004(4) 0.002(4)
C100 0.012(4) 0.019(4) 0.016(4) -0.001(3) 0.003(3) 0.000(3)
C101 0.016(5) 0.021(4) 0.015(4) -0.001(3) -0.001(3) -0.001(4)
C102 0.016(5) 0.051(7) 0.024(5) 0.010(4) 0.010(4) -0.005(5)
C103 0.015(5) 0.031(5) 0.029(5) 0.002(4) 0.001(4) -0.006(4)
C104 0.011(5) 0.031(5) 0.031(5) -0.001(4) -0.002(4) 0.007(4)
C105 0.015(5) 0.041(6) 0.016(4) 0.002(4) 0.005(3) 0.006(4)
C106 0.019(5) 0.020(5) 0.017(4) -0.002(3) -0.004(3) -0.004(4)
C120 0.015(5) 0.018(4) 0.019(4) -0.002(3) 0.002(3) -0.003(4)
C121 0.017(5) 0.016(4) 0.016(4) -0.001(3) -0.004(3) 0.000(4)
C122 0.015(5) 0.008(4) 0.020(4) -0.001(3) 0.000(3) 0.000(3)
C123 0.011(4) 0.020(4) 0.017(4) 0.002(3) -0.001(3) -0.003(3)
C124 0.020(5) 0.016(4) 0.018(4) -0.001(3) 0.000(3) 0.006(4)
C125 0.022(5) 0.027(5) 0.024(4) 0.005(4) 0.001(4) 0.003(4)
C126 0.026(6) 0.026(5) 0.035(5) -0.009(4) 0.005(4) 0.007(4)
C127 0.020(5) 0.014(4) 0.030(5) -0.007(3) 0.004(4) 0.002(4)
C128 0.015(5) 0.017(4) 0.017(4) -0.002(3) -0.003(3) -0.001(4)
C130 0.022(5) 0.010(4) 0.018(4) -0.002(3) 0.002(3) -0.001(3)
C131 0.022(5) 0.021(5) 0.021(4) 0.002(3) 0.003(4) 0.005(4)
C132 0.020(5) 0.026(5) 0.033(5) 0.003(4) 0.004(4) 0.004(4)
C133 0.027(6) 0.028(5) 0.024(5) 0.005(4) -0.001(4) 0.002(4)
C134 0.037(6) 0.032(6) 0.018(4) 0.003(4) 0.005(4) 0.002(4)
C135 0.024(5) 0.028(5) 0.019(4) 0.000(4) -0.002(4) -0.001(4)
C200 0.024(5) 0.013(4) 0.017(4) 0.005(3) 0.004(3) -0.002(4)
C201 0.024(5) 0.019(5) 0.019(4) -0.008(3) 0.005(4) -0.002(4)
C202 0.012(5) 0.018(4) 0.023(4) -0.002(3) 0.007(3) -0.002(4)
Au1 0.0175(2) 0.01427(19) 0.01455(17) 0.00135(11) 0.00261(12) -0.00018(13)
Au2 0.0175(2) 0.01443(19) 0.01626(18) -0.00164(11) 0.00331(13) -0.00102(13)
Cl2 0.0212(12) 0.0207(11) 0.0261(10) -0.0072(8) 0.0045(9) -0.0056(9)
Cl10 0.0308(14) 0.0215(11) 0.0301(11) 0.0089(8) -0.0039(10) 0.0007(10)
O1 0.016(3) 0.016(3) 0.018(3) 0.001(2) 0.003(2) 0.002(2)
O2 0.013(3) 0.017(3) 0.023(3) 0.004(2) 0.003(2) 0.004(2)
O3 0.020(3) 0.020(3) 0.019(3) 0.002(2) 0.000(2) -0.004(3)
P1 0.0165(12) 0.0147(11) 0.0155(10) 0.0007(8) 0.0037(8) 0.0008(9)
P2 0.0166(12) 0.0150(11) 0.0154(10) -0.0011(8) 0.0032(8) -0.0006(9)
Cl51 0.049(2) 0.060(2) 0.077(2) 0.0322(17) 0.0215(17) 0.0064(16)
Cl52 0.077(3) 0.077(2) 0.064(2) 0.0179(17) 0.0442(19) 0.033(2)

loop_
_atom_type_symbol
_atom_type_description
_atom_type_scat_dispersion_real
_atom_type_scat_dispersion_imag
_atom_type_scat_source
C C 0.0033 0.0016 'International Tables Vol C Tables 4.2.6.8 and 6.1.1.4'
H H 0.0000 0.0000 'International Tables Vol C Tables 4.2.6.8 and 6.1.1.4'
Au Au -2.0133 8.8022 'International Tables Vol C Tables 4.2.6.8 and 6.1.1.4'
Cl Cl 0.1484 0.1585 'International Tables Vol C Tables 4.2.6.8 and 6.1.1.4'
O O 0.0106 0.0060 'International Tables Vol C Tables 4.2.6.8 and 6.1.1.4'
P P 0.1023 0.0942 'International Tables Vol C Tables 4.2.6.8 and 6.1.1.4'

loop_
_geom_angle_atom_site_label_1
_geom_angle_atom_site_label_2
_geom_angle_atom_site_label_3
_geom_angle
_geom_angle_site_symmetry_1
C9 O4 C300 104.0(6) .
C305 C304 C303 120.0(8) .
C202 C303 C304 120.2(8) .
C304 C305 C201 119.7(9) .
C302 C301 C300 117.7(8) .
C301 C300 C11 123.4(8) .
C301 C300 O4 125.2(8) .
C11 C300 O4 111.3(7) .
C301 C302 C13 121.0(8) .
C8 C1 C2 105.7(7) .
C8 C1 P1 109.7(6) .
C2 C1 P1 144.3(7) .
C3 C2 C7 119.6(8) .
C3 C2 C1 135.4(8) .
C7 C2 C1 105.0(7) .
C2 C3 C4 117.3(9) .
C3 C4 C5 121.8(9) .
C6 C5 C4 121.4(9) .
C5 C6 C7 117.0(9) .
O3 C7 C2 111.6(7) .
O3 C7 C6 125.5(8) .
C2 C7 C6 122.9(8) .
C1 C8 O3 113.6(7) .
C1 C8 C9 115.0(7) .
O3 C8 C9 131.3(7) .
O4 C9 C10 113.9(7) .
O4 C9 C8 131.8(7) .
C10 C9 C8 114.3(7) .
C9 C10 C11 106.0(7) .
C9 C10 P1 109.2(6) .
C11 C10 P1 144.8(6) .
C12 C11 C300 118.2(7) .
C12 C11 C10 137.0(7) .
C300 C11 C10 104.8(7) .
C11 C12 C13 119.3(8) .
C302 C13 C12 120.3(8) .
C120 C100 C101 106.0(7) .
C120 C100 P2 110.7(6) .
C101 C100 P2 143.2(6) .
C103 C101 C106 116.9(8) .
C103 C101 C100 138.0(8) .
C106 C101 C100 105.1(7) .
C105 C102 C103 121.5(9) .
C102 C103 C101 118.7(9) .
C106 C104 C105 115.4(9) .
C102 C105 C104 122.7(8) .
C104 C106 O1 125.3(8) .
C104 C106 C101 124.8(8) .
O1 C106 C101 109.9(7) .
O1 C120 C100 114.4(7) .
O1 C120 C121 131.1(7) .
C100 C120 C121 114.5(7) .
O2 C121 C122 113.1(7) .
O2 C121 C120 132.0(7) .
C122 C121 C120 114.8(7) .
C121 C122 C123 107.2(7) .
C121 C122 P2 109.5(6) .
C123 C122 P2 143.3(6) .
C124 C123 C128 118.4(7) .
C124 C123 C122 138.0(8) .
C128 C123 C122 103.5(7) .
C125 C124 C123 118.4(8) .
C126 C125 C124 120.7(9) 4_566
C125 C126 C127 122.7(8) 4_565
C128 C127 C126 116.0(8) 4_565
C127 C128 O2 125.3(7) 4_566
C127 C128 C123 123.7(8) 4_566
O2 C128 C123 111.0(7) .
C135 C130 C131 119.7(8) .
C135 C130 P2 121.2(7) .
C131 C130 P2 119.0(6) .
C132 C131 C130 119.4(8) .
C133 C132 C131 119.7(9) .
C134 C133 C132 121.5(9) .
C133 C134 C135 119.7(9) .
C134 C135 C130 119.9(9) .
C202 C200 C201 118.5(8) .
C202 C200 P1 121.8(7) .
C201 C200 P1 119.6(6) .
C305 C201 C200 120.7(8) .
C200 C202 C303 120.8(8) .
P1 Au1 Cl10 173.44(8) .
P1 Au1 Au2 99.76(6) .
Cl10 Au1 Au2 86.70(6) .
P2 Au2 Cl2 174.88(8) .
P2 Au2 Au1 98.10(6) .
Cl2 Au2 Au1 86.97(5) .
C120 O1 C106 104.6(6) .
C121 O2 C128 105.1(6) .
C8 O3 C7 104.1(6) .
C1 P1 C200 106.6(4) .
C1 P1 C10 91.7(4) .
C200 P1 C10 106.1(4) .
C1 P1 Au1 112.9(3) .
C200 P1 Au1 117.6(3) .
C10 P1 Au1 118.5(2) .
C130 P2 C100 107.4(4) .
C130 P2 C122 106.0(4) .
C100 P2 C122 90.4(4) .
C130 P2 Au2 117.1(3) .
C100 P2 Au2 113.6(3) .
C122 P2 Au2 118.8(3) .
Cl51 C901 Cl52 111.3(8) .

loop_
_geom_bond_atom_site_label_1
_geom_bond_atom_site_label_2
_geom_bond_distance
_geom_bond_site_symmetry_2
O4 C9 1.355(9) .
O4 C300 1.416(9) .
C304 C305 1.367(12) .
C304 C303 1.379(13) .
C303 C202 1.372(11) .
C305 C201 1.380(11) .
C301 C302 1.375(12) .
C301 C300 1.378(11) .
C300 C11 1.396(11) .
C302 C13 1.398(12) .
C1 C8 1.361(11) .
C1 C2 1.449(11) .
C1 P1 1.789(8) .
C2 C3 1.398(12) .
C2 C7 1.395(12) .
C3 C4 1.401(12) .
C4 C5 1.401(13) .
C5 C6 1.362(13) .
C6 C7 1.405(12) .
C7 O3 1.393(10) .
C8 O3 1.370(9) .
C8 C9 1.441(11) .
C9 C10 1.369(11) .
C10 C11 1.450(11) .
C10 P1 1.807(8) .
C11 C12 1.389(12) .
C12 C13 1.402(11) .
C100 C120 1.353(11) .
C100 C101 1.439(11) .
C100 P2 1.808(8) .
C101 C103 1.409(12) .
C101 C106 1.419(11) .
C102 C105 1.378(13) .
C102 C103 1.379(12) .
C104 C106 1.374(12) .
C104 C105 1.377(12) .
C106 O1 1.405(10) .
C120 O1 1.351(9) .
C120 C121 1.442(11) .
C121 O2 1.340(9) .
C121 C122 1.366(11) .
C122 C123 1.447(11) .
C122 P2 1.822(8) .
C123 C124 1.405(11) .
C123 C128 1.413(11) .
C124 C125 1.388(12) .
C125 C126 1.381(13) 4_566
C126 C125 1.381(13) 4_565
C126 C127 1.392(12) .
C127 C128 1.364(11) 4_565
C128 C127 1.364(11) 4_566
C128 O2 1.409(10) .
C130 C135 1.406(11) .
C130 C131 1.403(12) .
C130 P2 1.792(8) .
C131 C132 1.398(12) .
C132 C133 1.384(12) .
C133 C134 1.375(14) .
C134 C135 1.390(12) .
C200 C202 1.375(10) .
C200 C201 1.394(12) .
C200 P1 1.804(8) .
Au1 P1 2.223(2) .
Au1 Cl10 2.303(2) .
Au1 Au2 2.9974(7) .
Au2 P2 2.220(2) .
Au2 Cl2 2.297(2) .
Cl51 C901 1.797(13) .
Cl52 C901 1.738(12) .
